data_2239471
loop_
_publ_author_name
'Trabelsi, Sonia'
'Essid, Manel'
'Roisnel, Thierry'
'Rzaigui, Mohamed'
'Marouani, Houda'

_publ_section_title
;
 Propane-1,2-diammonium chromate(VI)
;
_journal_coeditor_code HB7193
_journal_issue 3
_journal_name_full 'Acta Crystallographica Section E'
_journal_page_first m84
_journal_page_last m85
_journal_paper_doi 10.1107/S1600536814002463
_journal_volume 70
_journal_year 2014
_chemical_formula_iupac '(C3 H12 N2) [Cr O4]'
_chemical_formula_moiety 'C3 H12 N2 2+, Cr O4 2-'
_chemical_formula_sum 'C3 H12 Cr N2 O4'
_chemical_formula_weight 192.15
_chemical_name_systematic
;
Propane-1,2-diammonium chromate(VI)
;
_space_group_IT_number 14
_symmetry_cell_setting monoclinic
_symmetry_space_group_name_Hall '-P 2ybc'
_symmetry_space_group_name_H-M 'P 1 21/c 1'
_atom_sites_solution_hydrogens geom
_atom_sites_solution_primary direct
_atom_sites_solution_secondary difmap
_audit_creation_method SHELXL-97
_cell_angle_alpha 90.00
_cell_angle_beta 106.7790(10)
_cell_angle_gamma 90.00
_cell_formula_units_Z 4
_cell_length_a 5.6462(2)
_cell_length_b 15.8373(5)
_cell_length_c 8.4442(3)
_cell_measurement_reflns_used 3695
_cell_measurement_temperature 150
_cell_measurement_theta_max 27.48
_cell_measurement_theta_min 2.83
_cell_volume 722.94(4)
_computing_cell_refinement 'SAINT (Bruker, 2006)'
_computing_data_collection 'APEX2 (Bruker, 2006)'
_computing_data_reduction 'SAINT (Bruker, 2006)'
_computing_molecular_graphics
;ORTEP-3 for Windows (Farrugia, 2012) and
DIAMOND (Brandenburg & Putz, 2005)
;
_computing_publication_material
;
WinGX (Farrugia, 2012) and <i>CRYSCAL</i> (T. Roisnel, local program)
;
_computing_structure_refinement 'SHELXL97 (Sheldrick, 2008)'
_computing_structure_solution 'SIR97 (Altomare <i>et al.</i>, 1999)'
_diffrn_ambient_temperature 150
_diffrn_measured_fraction_theta_full 0.998
_diffrn_measured_fraction_theta_max 0.998
_diffrn_measurement_device_type 'Bruker APEXII'
_diffrn_measurement_method 'CCD rotation images, thin slices'
_diffrn_radiation_monochromator graphite
_diffrn_radiation_source 'fine-focus sealed tube'
_diffrn_radiation_type MoK\a
_diffrn_radiation_wavelength 0.71073
_diffrn_reflns_av_R_equivalents 0.0321
_diffrn_reflns_av_sigmaI/netI 0.0284
_diffrn_reflns_limit_h_max 6
_diffrn_reflns_limit_h_min -7
_diffrn_reflns_limit_k_max 20
_diffrn_reflns_limit_k_min -19
_diffrn_reflns_limit_l_max 10
_diffrn_reflns_limit_l_min -9
_diffrn_reflns_number 6302
_diffrn_reflns_theta_full 27.48
_diffrn_reflns_theta_max 27.48
_diffrn_reflns_theta_min 3.60
_exptl_absorpt_coefficient_mu 1.544
_exptl_absorpt_correction_T_max 0.620
_exptl_absorpt_correction_T_min 0.477
_exptl_absorpt_correction_type multi-scan
_exptl_absorpt_process_details '(SADABS; Sheldrick, 2002)'
_exptl_crystal_colour yellow
_exptl_crystal_density_diffrn 1.765
_exptl_crystal_density_method 'not measured'
_exptl_crystal_description prism
_exptl_crystal_F_000 400
_exptl_crystal_size_max 0.55
_exptl_crystal_size_mid 0.44
_exptl_crystal_size_min 0.31
_refine_diff_density_max 0.342
_refine_diff_density_min -0.523
_refine_ls_extinction_method none
_refine_ls_goodness_of_fit_ref 1.136
_refine_ls_hydrogen_treatment mixed
_refine_ls_matrix_type full
_refine_ls_number_parameters 110
_refine_ls_number_reflns 1659
_refine_ls_number_restraints 0
_refine_ls_restrained_S_all 1.136
_refine_ls_R_factor_all 0.0277
_refine_ls_R_factor_gt 0.0256
_refine_ls_shift/su_max 0.001
_refine_ls_shift/su_mean 0.000
_refine_ls_structure_factor_coef Fsqd
_refine_ls_weighting_details 'calc w=1/[\s^2^(Fo^2^)+(0.0303P)^2^+0.5214P] where P=(Fo^2^+2Fc^2^)/3'
_refine_ls_weighting_scheme calc
_refine_ls_wR_factor_gt 0.0701
_refine_ls_wR_factor_ref 0.0711
_reflns_number_gt 1554
_reflns_number_total 1659
_reflns_threshold_expression I>2\s(I)
_cod_data_source_file hb7193sup1.cf
_cod_data_source_block I
_cod_original_sg_symbol_H-M 'P 21/c'
_cod_database_code 2239471
_cod_database_fobs_code 2239471

loop_
_symmetry_equiv_pos_as_xyz
'x, y, z'
'-x, y+1/2, -z+1/2'
'-x, -y, -z'
'x, -y-1/2, z-1/2'

loop_
_atom_site_type_symbol
_atom_site_label
_atom_site_fract_x
_atom_site_fract_y
_atom_site_fract_z
_atom_site_U_iso_or_equiv
_atom_site_adp_type
_atom_site_calc_flag
_atom_site_refinement_flags
_atom_site_occupancy
_atom_site_symmetry_multiplicity
Cr Cr 0.97996(5) 0.114804(17) 0.67966(3) 0.00751(11) Uani d . 1 1
O O1 1.0758(2) 0.20744(8) 0.77039(15) 0.0120(3) Uani d . 1 1
O O2 1.0791(3) 0.03771(9) 0.81142(16) 0.0154(3) Uani d . 1 1
O O3 1.0937(3) 0.10356(8) 0.52561(16) 0.0146(3) Uani d . 1 1
O O4 0.6684(2) 0.11150(8) 0.60744(16) 0.0124(3) Uani d . 1 1
N N1 0.5418(3) 0.46519(10) 0.7997(2) 0.0112(3) Uani d . 1 1
H H1A 0.606(4) 0.4428(16) 0.894(3) 0.017 Uiso d . 1 1
H H1B 0.456(4) 0.5094(16) 0.810(3) 0.017 Uiso d . 1 1
H H1C 0.660(5) 0.4816(15) 0.763(3) 0.017 Uiso d . 1 1
N N2 0.3804(3) 0.25695(10) 0.5858(2) 0.0102(3) Uani d . 1 1
H H2A 0.289(5) 0.2680(15) 0.494(3) 0.015 Uiso d . 1 1
H H2B 0.291(4) 0.2454(15) 0.648(3) 0.015 Uiso d . 1 1
H H2C 0.467(4) 0.2134(16) 0.581(3) 0.015 Uiso d . 1 1
C C1 0.3836(3) 0.40086(11) 0.6906(2) 0.0107(3) Uani d . 1 1
H H1 0.2885 0.4275 0.5855 0.013 Uiso calc R 1 1
H H2 0.2647 0.3774 0.7451 0.013 Uiso calc R 1 1
C C2 0.5446(3) 0.32984(11) 0.6549(2) 0.0097(3) Uani d . 1 1
H H3 0.6664 0.3121 0.7612 0.012 Uiso calc R 1 1
C C3 0.6845(4) 0.35472(12) 0.5330(2) 0.0141(4) Uani d . 1 1
H H3A 0.7805 0.3063 0.5133 0.021 Uiso calc R 1 1
H H3B 0.7967 0.4016 0.5786 0.021 Uiso calc R 1 1
H H3C 0.5667 0.3722 0.4284 0.021 Uiso calc R 1 1

loop_
_atom_site_aniso_label
_atom_site_aniso_U_11
_atom_site_aniso_U_22
_atom_site_aniso_U_33
_atom_site_aniso_U_12
_atom_site_aniso_U_13
_atom_site_aniso_U_23
Cr 0.00627(16) 0.00701(16) 0.00877(16) -0.00041(10) 0.00140(11) -0.00009(9)
O1 0.0121(6) 0.0105(6) 0.0129(6) -0.0018(5) 0.0027(5) -0.0024(5)
O2 0.0167(7) 0.0130(6) 0.0152(6) 0.0031(5) 0.0028(5) 0.0037(5)
O3 0.0151(7) 0.0158(6) 0.0145(6) -0.0032(5) 0.0069(5) -0.0032(5)
O4 0.0085(6) 0.0122(6) 0.0155(6) -0.0004(5) 0.0021(5) -0.0011(5)
N1 0.0127(8) 0.0099(7) 0.0110(7) 0.0005(6) 0.0035(6) -0.0014(6)
N2 0.0105(7) 0.0084(7) 0.0116(7) -0.0006(6) 0.0029(6) -0.0004(6)
C1 0.0086(8) 0.0102(8) 0.0123(8) 0.0002(7) 0.0016(7) -0.0014(6)
C2 0.0085(8) 0.0085(8) 0.0112(8) -0.0006(6) 0.0014(6) -0.0011(6)
C3 0.0135(9) 0.0125(8) 0.0185(9) -0.0021(7) 0.0080(7) -0.0019(7)

loop_
_atom_type_symbol
_atom_type_description
_atom_type_scat_dispersion_real
_atom_type_scat_dispersion_imag
_atom_type_scat_source
C C 0.0033 0.0016 'International Tables Vol C Tables 4.2.6.8 and 6.1.1.4'
H H 0.0000 0.0000 'International Tables Vol C Tables 4.2.6.8 and 6.1.1.4'
N N 0.0061 0.0033 'International Tables Vol C Tables 4.2.6.8 and 6.1.1.4'
O O 0.0106 0.0060 'International Tables Vol C Tables 4.2.6.8 and 6.1.1.4'
Cr Cr 0.3209 0.6236 'International Tables Vol C Tables 4.2.6.8 and 6.1.1.4'

loop_
_geom_angle_atom_site_label_1
_geom_angle_atom_site_label_2
_geom_angle_atom_site_label_3
_geom_angle
O3 Cr O2 109.08(7)
O3 Cr O1 108.31(6)
O2 Cr O1 109.94(7)
O3 Cr O4 108.67(7)
O2 Cr O4 109.78(7)
O1 Cr O4 111.01(6)
C1 N1 H1A 108.1(16)
C1 N1 H1B 111.1(16)
H1A N1 H1B 110(2)
C1 N1 H1C 112.0(16)
H1A N1 H1C 107(2)
H1B N1 H1C 108(2)
C2 N2 H2A 111.0(16)
C2 N2 H2B 110.0(16)
H2A N2 H2B 108(2)
C2 N2 H2C 110.2(16)
H2A N2 H2C 110(2)
H2B N2 H2C 108(2)
N1 C1 C2 109.95(14)
N1 C1 H1 109.7
C2 C1 H1 109.7
N1 C1 H2 109.7
C2 C1 H2 109.7
H1 C1 H2 108.2
N2 C2 C3 108.76(14)
N2 C2 C1 108.00(14)
C3 C2 C1 113.43(15)
N2 C2 H3 108.9
C3 C2 H3 108.9
C1 C2 H3 108.9
C2 C3 H3A 109.5
C2 C3 H3B 109.5
H3A C3 H3B 109.5
C2 C3 H3C 109.5
H3A C3 H3C 109.5
H3B C3 H3C 109.5

loop_
_geom_bond_atom_site_label_1
_geom_bond_atom_site_label_2
_geom_bond_distance
_geom_bond_publ_flag
Cr O3 1.6182(13) y
Cr O2 1.6378(13) y
Cr O1 1.6711(13) y
Cr O4 1.6879(13) y
N1 C1 1.486(2) ?
N1 H1A 0.85(3) ?
N1 H1B 0.87(3) ?
N1 H1C 0.85(3) ?
N2 C2 1.490(2) ?
N2 H2A 0.82(3) ?
N2 H2B 0.85(2) ?
N2 H2C 0.85(3) ?
C1 C2 1.530(2) ?
C1 H1 0.9900 ?
C1 H2 0.9900 ?
C2 C3 1.520(2) ?
C2 H3 1.0000 ?
C3 H3A 0.9800 ?
C3 H3B 0.9800 ?
C3 H3C 0.9800 ?

loop_
_geom_hbond_atom_site_label_D
_geom_hbond_atom_site_label_H
_geom_hbond_atom_site_label_A
_geom_hbond_site_symmetry_A
_geom_hbond_distance_DH
_geom_hbond_distance_HA
_geom_hbond_distance_DA
_geom_hbond_angle_DHA
N1 H1A O4 4_566 0.85(3) 1.94(3) 2.769(2) 166(2)
N1 H1B O4 2_656 0.87(3) 1.97(3) 2.816(2) 164(2)
N1 H1C O2 2_756 0.85(3) 1.97(3) 2.818(2) 171(2)
N2 H2A O1 4_465 0.82(3) 1.96(3) 2.779(2) 178(2)
N2 H2B O1 1_455 0.85(2) 1.91(3) 2.748(2) 173(2)
N2 H2C O4 . 0.85(3) 1.95(3) 2.795(2) 171(2)
C1 H1 O2 4_465 0.99 2.34 3.313(2) 167
C3 H3B O2 2_756 0.98 2.37 3.301(2) 158

loop_
_geom_torsion_atom_site_label_1
_geom_torsion_atom_site_label_2
_geom_torsion_atom_site_label_3
_geom_torsion_atom_site_label_4
_geom_torsion
N1 C1 C2 N2 164.88(14)
N1 C1 C2 C3 -74.50(19)
